data_4035977
loop_
_publ_author_name
'Gayton, Jacqueline'
'Autry, Shane A.'
'Meador, William'
'Parkin, Sean R.'
'Hill, Jr, Glake Alton'
'Hammer, Nathan I.'
'Delcamp, Jared H.'

_publ_section_title
;
 Indolizine-Cyanine Dyes: Near Infrared Emissive Cyanine Dyes with
 Increased Stokes Shifts.
;
_journal_issue 2
_journal_name_full 'The Journal of organic chemistry'
_journal_page_first 687
_journal_page_last 697
_journal_paper_doi 10.1021/acs.joc.8b02521
_journal_volume 84
_journal_year 2019
_chemical_formula_moiety 'C31 H25 N2, Cl O4, C2 H3 N'
_chemical_formula_sum 'C33 H28 Cl N3 O4'
_chemical_formula_weight 566.03
_space_group_crystal_system monoclinic
_space_group_IT_number 14
_space_group_name_Hall '-P 2yn'
_space_group_name_H-M_alt 'P 1 21/n 1'
_atom_sites_solution_hydrogens difmap
_atom_sites_solution_primary direct
_atom_sites_solution_secondary difmap
_audit_creation_method SHELXL-2018/3
_cell_angle_alpha 90
_cell_angle_beta 90.564(1)
_cell_angle_gamma 90
_cell_formula_units_Z 4
_cell_length_a 13.2027(4)
_cell_length_b 8.2361(2)
_cell_length_c 24.8945(6)
_cell_measurement_reflns_used 9886
_cell_measurement_temperature 90.0(2)
_cell_measurement_theta_max 27.47
_cell_measurement_theta_min 2.60
_cell_volume 2706.87(12)
_computing_cell_refinement '<i>APEX3</i> (Bruker-AXS, 2016)'
_computing_data_collection '<i>APEX3</i> (Bruker-AXS, 2016)'
_computing_data_reduction '<i>APEX3</i> (Bruker-AXS, 2016)'
_computing_molecular_graphics '<i>XP in SHELXTL</i> (Sheldrick, 2008)'
_computing_publication_material '<i>SHELX</i> (Sheldrick, 2008) and <i>CIFFIX</i> (Parkin, 2013)'
_computing_structure_refinement '<i>SHELXL-2018/3</i> (Sheldrick, 2015b)'
_computing_structure_solution '<i>SHELXT</i> (Sheldrick, 2015a)'
_diffrn_ambient_temperature 90.0(2)
_diffrn_detector_area_resol_mean 5.6
_diffrn_measured_fraction_theta_full 0.998
_diffrn_measured_fraction_theta_max 0.998
_diffrn_measurement_device_type 'Bruker D8 Venture dual source'
_diffrn_measurement_method '\f and \w scans'
_diffrn_radiation_type MoK\a
_diffrn_radiation_wavelength 0.71073
_diffrn_reflns_av_R_equivalents 0.0666
_diffrn_reflns_av_unetI/netI 0.0556
_diffrn_reflns_Laue_measured_fraction_full 0.998
_diffrn_reflns_Laue_measured_fraction_max 0.998
_diffrn_reflns_limit_h_max 16
_diffrn_reflns_limit_h_min -17
_diffrn_reflns_limit_k_max 10
_diffrn_reflns_limit_k_min -10
_diffrn_reflns_limit_l_max 30
_diffrn_reflns_limit_l_min -32
_diffrn_reflns_number 30828
_diffrn_reflns_point_group_measured_fraction_full 0.998
_diffrn_reflns_point_group_measured_fraction_max 0.998
_diffrn_reflns_theta_full 25.242
_diffrn_reflns_theta_max 27.497
_diffrn_reflns_theta_min 2.887
_diffrn_source microsource
_exptl_absorpt_coefficient_mu 0.187
_exptl_absorpt_correction_T_max 0.958
_exptl_absorpt_correction_T_min 0.673
_exptl_absorpt_correction_type multi-scan
_exptl_absorpt_process_details '<i>SADABS</i> (Krause et al., 2015)'
_exptl_crystal_colour 'dark green'
_exptl_crystal_density_diffrn 1.389
_exptl_crystal_description tablet
_exptl_crystal_F_000 1184
_exptl_crystal_size_max 0.320
_exptl_crystal_size_mid 0.160
_exptl_crystal_size_min 0.040
_refine_diff_density_max 0.389
_refine_diff_density_min -0.507
_refine_diff_density_rms 0.056
_refine_ls_extinction_coef 0.0021(6)
_refine_ls_extinction_expression Fc^*^=kFc[1+0.001xFc^2^\l^3^/sin(2\q)]^-1/4^
_refine_ls_extinction_method 'SHELXL-2018/3 (Sheldrick 2018)'
_refine_ls_goodness_of_fit_ref 1.047
_refine_ls_hydrogen_treatment constr
_refine_ls_matrix_type full
_refine_ls_number_parameters 374
_refine_ls_number_reflns 6215
_refine_ls_number_restraints 0
_refine_ls_restrained_S_all 1.047
_refine_ls_R_factor_all 0.0539
_refine_ls_R_factor_gt 0.0403
_refine_ls_shift/su_max 0.002
_refine_ls_shift/su_mean 0.000
_refine_ls_structure_factor_coef Fsqd
_refine_ls_weighting_details 'w=1/[\s^2^(Fo^2^)+(0.0277P)^2^+1.5294P] where P=(Fo^2^+2Fc^2^)/3'
_refine_ls_weighting_scheme calc
_refine_ls_wR_factor_gt 0.0948
_refine_ls_wR_factor_ref 0.1035
_reflns_Friedel_coverage 0.000
_reflns_number_gt 5069
_reflns_number_total 6215
_reflns_threshold_expression 'I > 2\s(I)'
_cod_data_source_file jo8b02521_si_001.cif
_cod_data_source_block m18097
_cod_original_sg_symbol_H-M 'P 21/n'
_cod_database_code 4035977
_shelx_shelxl_version_number 2018/3
_shelx_space_group_comment
; 
The symmetry employed for this shelxl refinement is uniquely defined 
by the following loop, which should always be used as a source of 
symmetry information in preference to the above space-group names. 
They are only intended as comments. 
;
_shelx_estimated_absorpt_t_min 0.943
_shelx_estimated_absorpt_t_max 0.993
_exptl_absorpt_special_details
; 
In addition to absorption, multi-scan techniques also correct other slowly 
varying changes in scale factor over reciprocal space, such as those caused 
by X-ray beam inhomogeneity, goniometer imperfection, crystal decomposition, 
crystal longer than the X-ray beam cross section, absorption by the crystal 
mount etc.  These account, by and large, for much of the difference between 
estimated values of Tmin and Tmax and the _exptl_absorpt_correction_ values. 
;

loop_
_space_group_symop_operation_xyz
'x, y, z'
'-x+1/2, y+1/2, -z+1/2'
'-x, -y, -z'
'x-1/2, -y-1/2, z-1/2'

loop_
_atom_site_label
_atom_site_type_symbol
_atom_site_fract_x
_atom_site_fract_y
_atom_site_fract_z
_atom_site_U_iso_or_equiv
_atom_site_adp_type
_atom_site_occupancy
_atom_site_site_symmetry_order
_atom_site_calc_flag
_atom_site_refinement_flags_posn
_atom_site_refinement_flags_adp
N1 N 0.56078(9) 0.83024(15) 0.83204(5) 0.0117(3) Uani 1 1 d . .
N2 N 0.42486(9) 0.50036(15) 0.87021(5) 0.0120(3) Uani 1 1 d . .
C1 C 0.51830(11) 0.75237(18) 0.78729(6) 0.0120(3) Uani 1 1 d . .
C2 C 0.58382(11) 0.78333(18) 0.74333(6) 0.0115(3) Uani 1 1 d . .
C3 C 0.66648(11) 0.87294(19) 0.76200(6) 0.0129(3) Uani 1 1 d . .
C4 C 0.70303(12) 0.99992(19) 0.85487(6) 0.0158(3) Uani 1 1 d . .
H4 H 0.765539 1.049331 0.845707 0.019 Uiso 1 1 calc R U
C5 C 0.66436(12) 1.0202(2) 0.90528(6) 0.0179(3) Uani 1 1 d . .
H5 H 0.700326 1.082282 0.931378 0.021 Uiso 1 1 calc R U
C6 C 0.57073(12) 0.94834(19) 0.91815(6) 0.0166(3) Uani 1 1 d . .
H6 H 0.543020 0.964996 0.952787 0.020 Uiso 1 1 calc R U
C7 C 0.51952(12) 0.85566(19) 0.88183(6) 0.0145(3) Uani 1 1 d . .
H7 H 0.456033 0.809038 0.890712 0.017 Uiso 1 1 calc R U
C8 C 0.65027(11) 0.90609(19) 0.81676(6) 0.0129(3) Uani 1 1 d . .
C9 C 0.76029(11) 0.9228(2) 0.73269(6) 0.0184(3) Uani 1 1 d . .
H9A H 0.776489 0.840928 0.705550 0.028 Uiso 1 1 calc R U
H9B H 0.816865 0.932409 0.758278 0.028 Uiso 1 1 calc R U
H9C H 0.748764 1.027793 0.715116 0.028 Uiso 1 1 calc R U
C10 C 0.42560(11) 0.66758(18) 0.78662(6) 0.0125(3) Uani 1 1 d . .
H10 H 0.387790 0.680567 0.754240 0.015 Uiso 1 1 calc R U
C11 C 0.37940(11) 0.56996(19) 0.82366(6) 0.0123(3) Uani 1 1 d . .
C12 C 0.27598(11) 0.51370(18) 0.82314(6) 0.0123(3) Uani 1 1 d . .
C13 C 0.25959(11) 0.42026(19) 0.86754(6) 0.0143(3) Uani 1 1 d . .
C14 C 0.38044(12) 0.3247(2) 0.94301(6) 0.0177(3) Uani 1 1 d . .
H14 H 0.331390 0.263922 0.962131 0.021 Uiso 1 1 calc R U
C15 C 0.47964(13) 0.3289(2) 0.96061(6) 0.0193(3) Uani 1 1 d . .
H15 H 0.498801 0.273991 0.992680 0.023 Uiso 1 1 calc R U
C16 C 0.55237(12) 0.4144(2) 0.93119(6) 0.0180(3) Uani 1 1 d . .
H16 H 0.621244 0.413589 0.942606 0.022 Uiso 1 1 calc R U
C17 C 0.52442(11) 0.49895(19) 0.88612(6) 0.0150(3) Uani 1 1 d . .
H17 H 0.573701 0.556221 0.866024 0.018 Uiso 1 1 calc R U
C18 C 0.35275(11) 0.41023(19) 0.89691(6) 0.0139(3) Uani 1 1 d . .
C19 C 0.16526(12) 0.3349(2) 0.88415(6) 0.0206(4) Uani 1 1 d . .
H19A H 0.120981 0.319381 0.852745 0.031 Uiso 1 1 calc R U
H19B H 0.130043 0.400311 0.911038 0.031 Uiso 1 1 calc R U
H19C H 0.182800 0.229003 0.899583 0.031 Uiso 1 1 calc R U
C20 C 0.56823(10) 0.71907(19) 0.68864(6) 0.0120(3) Uani 1 1 d . .
C21 C 0.60020(11) 0.80936(19) 0.64417(6) 0.0146(3) Uani 1 1 d . .
H21 H 0.629353 0.913666 0.649458 0.018 Uiso 1 1 calc R U
C22 C 0.58969(11) 0.7479(2) 0.59248(6) 0.0169(3) Uani 1 1 d . .
H22 H 0.613154 0.809330 0.562793 0.020 Uiso 1 1 calc R U
C23 C 0.54525(12) 0.5977(2) 0.58388(6) 0.0178(3) Uani 1 1 d . .
H23 H 0.537953 0.556525 0.548407 0.021 Uiso 1 1 calc R U
C24 C 0.51139(11) 0.5076(2) 0.62730(6) 0.0171(3) Uani 1 1 d . .
H24 H 0.479779 0.405382 0.621511 0.020 Uiso 1 1 calc R U
C25 C 0.52376(11) 0.56698(19) 0.67928(6) 0.0137(3) Uani 1 1 d . .
H25 H 0.501765 0.503588 0.708838 0.016 Uiso 1 1 calc R U
C26 C 0.19912(11) 0.55962(19) 0.78228(6) 0.0137(3) Uani 1 1 d . .
C27 C 0.21533(12) 0.5372(2) 0.72728(6) 0.0163(3) Uani 1 1 d . .
H27 H 0.276648 0.489455 0.715367 0.020 Uiso 1 1 calc R U
C28 C 0.14192(12) 0.5846(2) 0.69004(6) 0.0196(3) Uani 1 1 d . .
H28 H 0.153742 0.570653 0.652744 0.023 Uiso 1 1 calc R U
C29 C 0.05163(12) 0.6520(2) 0.70706(7) 0.0211(4) Uani 1 1 d . .
H29 H 0.002205 0.685903 0.681441 0.025 Uiso 1 1 calc R U
C30 C 0.03337(12) 0.6700(2) 0.76157(7) 0.0201(3) Uani 1 1 d . .
H30 H -0.029559 0.712424 0.773308 0.024 Uiso 1 1 calc R U
C31 C 0.10723(12) 0.6260(2) 0.79890(6) 0.0171(3) Uani 1 1 d . .
H31 H 0.095152 0.641110 0.836124 0.020 Uiso 1 1 calc R U
Cl1 Cl 0.27005(3) 0.32301(5) 0.55193(2) 0.01822(11) Uani 1 1 d . .
O1 O 0.25623(11) 0.34800(18) 0.60818(5) 0.0359(3) Uani 1 1 d . .
O2 O 0.29506(11) 0.47253(17) 0.52623(5) 0.0363(3) Uani 1 1 d . .
O3 O 0.17872(12) 0.2605(2) 0.52935(6) 0.0537(5) Uani 1 1 d . .
O4 O 0.35182(12) 0.2108(2) 0.54501(6) 0.0465(4) Uani 1 1 d . .
N1S N 0.75610(12) 0.6295(2) 0.89759(7) 0.0320(4) Uani 1 1 d . .
C1S C 0.81632(13) 0.6543(2) 0.92967(7) 0.0225(4) Uani 1 1 d . .
C2S C 0.89303(15) 0.6819(2) 0.97103(7) 0.0306(4) Uani 1 1 d . .
H2SA H 0.959534 0.692845 0.954269 0.046 Uiso 1 1 calc R U
H2SB H 0.894119 0.589913 0.995992 0.046 Uiso 1 1 calc R U
H2SC H 0.877100 0.781650 0.990692 0.046 Uiso 1 1 calc R U

loop_
_atom_site_aniso_label
_atom_site_aniso_U_11
_atom_site_aniso_U_22
_atom_site_aniso_U_33
_atom_site_aniso_U_23
_atom_site_aniso_U_13
_atom_site_aniso_U_12
N1 0.0117(6) 0.0114(6) 0.0119(6) -0.0003(5) 0.0004(4) -0.0004(5)
N2 0.0125(6) 0.0117(6) 0.0119(6) -0.0002(5) 0.0005(5) -0.0007(5)
C1 0.0120(7) 0.0113(7) 0.0127(7) 0.0012(6) -0.0008(5) 0.0008(6)
C2 0.0102(7) 0.0100(7) 0.0143(7) 0.0019(6) 0.0011(5) 0.0014(5)
C3 0.0108(7) 0.0127(7) 0.0151(7) 0.0000(6) 0.0005(5) -0.0002(6)
C4 0.0142(7) 0.0149(8) 0.0183(7) 0.0000(6) -0.0016(6) -0.0022(6)
C5 0.0209(8) 0.0168(8) 0.0159(7) -0.0033(6) -0.0031(6) -0.0016(6)
C6 0.0221(8) 0.0147(8) 0.0131(7) -0.0001(6) 0.0026(6) 0.0015(6)
C7 0.0162(7) 0.0135(8) 0.0139(7) 0.0013(6) 0.0044(5) 0.0008(6)
C8 0.0112(7) 0.0120(8) 0.0156(7) 0.0015(6) 0.0006(5) -0.0005(6)
C9 0.0137(8) 0.0237(9) 0.0177(7) -0.0024(7) 0.0018(6) -0.0043(6)
C10 0.0104(7) 0.0140(8) 0.0130(7) -0.0011(6) -0.0001(5) 0.0013(6)
C11 0.0118(7) 0.0130(8) 0.0121(7) -0.0022(6) -0.0002(5) 0.0004(6)
C12 0.0120(7) 0.0110(7) 0.0141(7) -0.0033(6) 0.0014(5) -0.0005(6)
C13 0.0139(7) 0.0140(8) 0.0150(7) -0.0014(6) 0.0013(5) -0.0021(6)
C14 0.0220(8) 0.0154(8) 0.0158(7) 0.0021(6) 0.0020(6) -0.0018(6)
C15 0.0257(9) 0.0167(8) 0.0153(7) 0.0020(6) -0.0037(6) 0.0005(7)
C16 0.0174(8) 0.0156(8) 0.0208(8) -0.0014(6) -0.0043(6) 0.0003(6)
C17 0.0121(7) 0.0131(8) 0.0198(7) -0.0015(6) -0.0010(6) -0.0007(6)
C18 0.0154(7) 0.0123(8) 0.0140(7) -0.0019(6) 0.0026(5) -0.0020(6)
C19 0.0179(8) 0.0246(9) 0.0192(8) 0.0039(7) 0.0014(6) -0.0069(7)
C20 0.0080(7) 0.0146(8) 0.0134(7) 0.0006(6) 0.0001(5) 0.0023(5)
C21 0.0132(7) 0.0148(8) 0.0160(7) -0.0006(6) 0.0002(5) 0.0008(6)
C22 0.0155(8) 0.0216(9) 0.0137(7) 0.0025(6) 0.0012(5) 0.0033(6)
C23 0.0177(8) 0.0214(9) 0.0141(7) -0.0037(6) -0.0024(6) 0.0049(6)
C24 0.0145(7) 0.0154(8) 0.0212(8) -0.0050(6) -0.0018(6) -0.0009(6)
C25 0.0116(7) 0.0143(8) 0.0152(7) 0.0009(6) -0.0002(5) 0.0009(6)
C26 0.0134(7) 0.0104(7) 0.0173(7) 0.0000(6) -0.0016(5) -0.0026(6)
C27 0.0155(8) 0.0160(8) 0.0174(7) 0.0007(6) 0.0001(6) -0.0043(6)
C28 0.0223(8) 0.0189(9) 0.0174(7) 0.0029(7) -0.0045(6) -0.0072(7)
C29 0.0203(8) 0.0143(8) 0.0286(9) 0.0049(7) -0.0106(7) -0.0037(6)
C30 0.0138(8) 0.0138(8) 0.0327(9) -0.0026(7) -0.0043(6) -0.0005(6)
C31 0.0155(8) 0.0139(8) 0.0218(8) -0.0037(6) 0.0001(6) -0.0020(6)
Cl1 0.0172(2) 0.0226(2) 0.01486(18) 0.00109(15) 0.00071(13) -0.00246(15)
O1 0.0473(9) 0.0459(9) 0.0147(6) 0.0037(6) 0.0076(5) 0.0069(7)
O2 0.0508(9) 0.0306(8) 0.0274(7) 0.0098(6) -0.0004(6) -0.0136(7)
O3 0.0397(9) 0.0686(12) 0.0524(9) 0.0082(9) -0.0217(7) -0.0284(8)
O4 0.0458(9) 0.0483(10) 0.0459(9) 0.0024(7) 0.0181(7) 0.0213(8)
N1S 0.0281(9) 0.0260(9) 0.0418(9) -0.0028(7) -0.0017(7) 0.0050(7)
C1S 0.0230(9) 0.0170(9) 0.0277(9) -0.0012(7) 0.0077(7) 0.0033(7)
C2S 0.0398(11) 0.0283(11) 0.0235(9) -0.0022(8) -0.0011(8) -0.0002(8)

loop_
_atom_type_symbol
_atom_type_description
_atom_type_scat_dispersion_real
_atom_type_scat_dispersion_imag
_atom_type_scat_source
C C 0.0033 0.0016 'International Tables Vol C Tables 4.2.6.8 and 6.1.1.4'
H H 0.0000 0.0000 'International Tables Vol C Tables 4.2.6.8 and 6.1.1.4'
Cl Cl 0.1484 0.1585 'International Tables Vol C Tables 4.2.6.8 and 6.1.1.4'
N N 0.0061 0.0033 'International Tables Vol C Tables 4.2.6.8 and 6.1.1.4'
O O 0.0106 0.0060 'International Tables Vol C Tables 4.2.6.8 and 6.1.1.4'

loop_
_geom_angle_atom_site_label_1
_geom_angle_atom_site_label_2
_geom_angle_atom_site_label_3
_geom_angle
C7 N1 C8 121.51(13)
C7 N1 C1 128.96(13)
C8 N1 C1 108.84(12)
C17 N2 C18 121.33(13)
C17 N2 C11 129.51(13)
C18 N2 C11 108.75(12)
N1 C1 C10 125.34(13)
N1 C1 C2 106.75(12)
C10 C1 C2 127.84(13)
C3 C2 C1 108.54(13)
C3 C2 C20 126.90(13)
C1 C2 C20 124.42(13)
C2 C3 C8 107.43(13)
C2 C3 C9 129.06(14)
C8 C3 C9 123.45(13)
C5 C4 C8 119.98(14)
C5 C4 H4 120.0
C8 C4 H4 120.0
C4 C5 C6 119.48(14)
C4 C5 H5 120.3
C6 C5 H5 120.3
C7 C6 C5 121.09(14)
C7 C6 H6 119.5
C5 C6 H6 119.5
C6 C7 N1 119.11(14)
C6 C7 H7 120.4
N1 C7 H7 120.4
N1 C8 C4 118.64(13)
N1 C8 C3 108.34(12)
C4 C8 C3 132.98(14)
C3 C9 H9A 109.5
C3 C9 H9B 109.5
H9A C9 H9B 109.5
C3 C9 H9C 109.5
H9A C9 H9C 109.5
H9B C9 H9C 109.5
C11 C10 C1 132.43(14)
C11 C10 H10 113.8
C1 C10 H10 113.8
C10 C11 N2 126.73(13)
C10 C11 C12 127.58(13)
N2 C11 C12 105.67(12)
C13 C12 C11 109.35(13)
C13 C12 C26 125.99(14)
C11 C12 C26 124.56(13)
C12 C13 C18 107.73(13)
C12 C13 C19 128.99(14)
C18 C13 C19 123.24(14)
C15 C14 C18 119.36(15)
C15 C14 H14 120.3
C18 C14 H14 120.3
C14 C15 C16 120.03(14)
C14 C15 H15 120.0
C16 C15 H15 120.0
C17 C16 C15 120.20(15)
C17 C16 H16 119.9
C15 C16 H16 119.9
C16 C17 N2 119.47(14)
C16 C17 H17 120.3
N2 C17 H17 120.3
N2 C18 C14 119.44(14)
N2 C18 C13 108.46(13)
C14 C18 C13 132.03(15)
C13 C19 H19A 109.5
C13 C19 H19B 109.5
H19A C19 H19B 109.5
C13 C19 H19C 109.5
H19A C19 H19C 109.5
H19B C19 H19C 109.5
C25 C20 C21 118.13(13)
C25 C20 C2 121.94(13)
C21 C20 C2 119.92(14)
C22 C21 C20 120.68(15)
C22 C21 H21 119.7
C20 C21 H21 119.7
C23 C22 C21 120.48(15)
C23 C22 H22 119.8
C21 C22 H22 119.8
C22 C23 C24 119.75(14)
C22 C23 H23 120.1
C24 C23 H23 120.1
C23 C24 C25 120.01(15)
C23 C24 H24 120.0
C25 C24 H24 120.0
C24 C25 C20 120.91(14)
C24 C25 H25 119.5
C20 C25 H25 119.5
C31 C26 C27 118.87(14)
C31 C26 C12 119.22(13)
C27 C26 C12 121.90(14)
C28 C27 C26 120.17(15)
C28 C27 H27 119.9
C26 C27 H27 119.9
C29 C28 C27 120.33(15)
C29 C28 H28 119.8
C27 C28 H28 119.8
C28 C29 C30 120.00(14)
C28 C29 H29 120.0
C30 C29 H29 120.0
C29 C30 C31 119.91(15)
C29 C30 H30 120.0
C31 C30 H30 120.0
C30 C31 C26 120.67(15)
C30 C31 H31 119.7
C26 C31 H31 119.7
O3 Cl1 O2 109.51(9)
O3 Cl1 O1 108.89(10)
O2 Cl1 O1 110.31(9)
O3 Cl1 O4 110.85(11)
O2 Cl1 O4 108.95(9)
O1 Cl1 O4 108.33(9)
N1S C1S C2S 178.6(2)
C1S C2S H2SA 109.5
C1S C2S H2SB 109.5
H2SA C2S H2SB 109.5
C1S C2S H2SC 109.5
H2SA C2S H2SC 109.5
H2SB C2S H2SC 109.5

loop_
_geom_bond_atom_site_label_1
_geom_bond_atom_site_label_2
_geom_bond_distance
N1 C7 1.3749(18)
N1 C8 1.3927(19)
N1 C1 1.3980(18)
N2 C17 1.3691(18)
N2 C18 1.3827(19)
N2 C11 1.4204(18)
C1 C10 1.409(2)
C1 C2 1.425(2)
C2 C3 1.393(2)
C2 C20 1.473(2)
C3 C8 1.409(2)
C3 C9 1.501(2)
C4 C5 1.370(2)
C4 C8 1.403(2)
C4 H4 0.9500
C5 C6 1.410(2)
C5 H5 0.9500
C6 C7 1.358(2)
C6 H6 0.9500
C7 H7 0.9500
C9 H9A 0.9800
C9 H9B 0.9800
C9 H9C 0.9800
C10 C11 1.371(2)
C10 H10 0.9500
C11 C12 1.442(2)
C12 C13 1.366(2)
C12 C26 1.479(2)
C13 C18 1.427(2)
C13 C19 1.492(2)
C14 C15 1.377(2)
C14 C18 1.392(2)
C14 H14 0.9500
C15 C16 1.403(2)
C15 H15 0.9500
C16 C17 1.368(2)
C16 H16 0.9500
C17 H17 0.9500
C19 H19A 0.9800
C19 H19B 0.9800
C19 H19C 0.9800
C20 C25 1.402(2)
C20 C21 1.402(2)
C21 C22 1.388(2)
C21 H21 0.9500
C22 C23 1.385(2)
C22 H22 0.9500
C23 C24 1.389(2)
C23 H23 0.9500
C24 C25 1.392(2)
C24 H24 0.9500
C25 H25 0.9500
C26 C31 1.397(2)
C26 C27 1.400(2)
C27 C28 1.390(2)
C27 H27 0.9500
C28 C29 1.385(2)
C28 H28 0.9500
C29 C30 1.388(2)
C29 H29 0.9500
C30 C31 1.389(2)
C30 H30 0.9500
C31 H31 0.9500
Cl1 O3 1.4218(14)
Cl1 O2 1.4279(14)
Cl1 O1 1.4288(12)
Cl1 O4 1.4330(15)
N1S C1S 1.140(2)
C1S C2S 1.455(2)
C2S H2SA 0.9800
C2S H2SB 0.9800
C2S H2SC 0.9800

loop_
_geom_torsion_atom_site_label_1
_geom_torsion_atom_site_label_2
_geom_torsion_atom_site_label_3
_geom_torsion_atom_site_label_4
_geom_torsion
C7 N1 C1 C10 -7.2(2)
C8 N1 C1 C10 -177.59(14)
C7 N1 C1 C2 169.92(14)
C8 N1 C1 C2 -0.52(16)
N1 C1 C2 C3 2.35(17)
C10 C1 C2 C3 179.32(15)
N1 C1 C2 C20 178.24(13)
C10 C1 C2 C20 -4.8(2)
C1 C2 C3 C8 -3.25(17)
C20 C2 C3 C8 -179.00(14)
C1 C2 C3 C9 174.03(15)
C20 C2 C3 C9 -1.7(3)
C8 C4 C5 C6 -1.0(2)
C4 C5 C6 C7 1.8(2)
C5 C6 C7 N1 0.9(2)
C8 N1 C7 C6 -4.4(2)
C1 N1 C7 C6 -173.79(15)
C7 N1 C8 C4 5.2(2)
C1 N1 C8 C4 176.44(13)
C7 N1 C8 C3 -172.76(13)
C1 N1 C8 C3 -1.48(16)
C5 C4 C8 N1 -2.4(2)
C5 C4 C8 C3 174.91(16)
C2 C3 C8 N1 2.92(17)
C9 C3 C8 N1 -174.54(14)
C2 C3 C8 C4 -174.58(16)
C9 C3 C8 C4 8.0(3)
N1 C1 C10 C11 -37.2(3)
C2 C1 C10 C11 146.34(17)
C1 C10 C11 N2 -14.3(3)
C1 C10 C11 C12 167.14(16)
C17 N2 C11 C10 -7.5(3)
C18 N2 C11 C10 179.96(15)
C17 N2 C11 C12 171.35(14)
C18 N2 C11 C12 -1.22(16)
C10 C11 C12 C13 -179.41(15)
N2 C11 C12 C13 1.77(17)
C10 C11 C12 C26 -2.8(2)
N2 C11 C12 C26 178.36(13)
C11 C12 C13 C18 -1.63(18)
C26 C12 C13 C18 -178.16(14)
C11 C12 C13 C19 -179.48(15)
C26 C12 C13 C19 4.0(3)
C18 C14 C15 C16 -2.1(2)
C14 C15 C16 C17 2.5(2)
C15 C16 C17 N2 0.5(2)
C18 N2 C17 C16 -3.9(2)
C11 N2 C17 C16 -175.63(15)
C17 N2 C18 C14 4.3(2)
C11 N2 C18 C14 177.55(14)
C17 N2 C18 C13 -173.02(13)
C11 N2 C18 C13 0.27(17)
C15 C14 C18 N2 -1.2(2)
C15 C14 C18 C13 175.34(16)
C12 C13 C18 N2 0.86(17)
C19 C13 C18 N2 178.86(14)
C12 C13 C18 C14 -175.96(17)
C19 C13 C18 C14 2.0(3)
C3 C2 C20 C25 142.22(16)
C1 C2 C20 C25 -32.9(2)
C3 C2 C20 C21 -36.4(2)
C1 C2 C20 C21 148.45(15)
C25 C20 C21 C22 -1.2(2)
C2 C20 C21 C22 177.49(13)
C20 C21 C22 C23 1.5(2)
C21 C22 C23 C24 -0.3(2)
C22 C23 C24 C25 -1.1(2)
C23 C24 C25 C20 1.4(2)
C21 C20 C25 C24 -0.2(2)
C2 C20 C25 C24 -178.89(14)
C13 C12 C26 C31 50.3(2)
C11 C12 C26 C31 -125.74(16)
C13 C12 C26 C27 -129.11(17)
C11 C12 C26 C27 54.9(2)
C31 C26 C27 C28 1.7(2)
C12 C26 C27 C28 -178.87(15)
C26 C27 C28 C29 -1.0(2)
C27 C28 C29 C30 -1.1(2)
C28 C29 C30 C31 2.4(2)
C29 C30 C31 C26 -1.6(2)
C27 C26 C31 C30 -0.4(2)
C12 C26 C31 C30 -179.84(14)
